data_7018656
loop_
_publ_author_name
'Clegg, Jack K.'
'Harrowfield, Jack'
'Kim, Yang'
'Lee, Young Hoon'
'Lehn, Jean-Marie'
'Lim, Woo Taik'
'Thu\'ery, Pierre'

_publ_section_title
;
 Chelation-controlled molecular morphology: aminal to imine
 rearrangements.
;
_journal_issue 15
_journal_name_full 'Dalton transactions (Cambridge, England : 2003)'
_journal_page_first 4335
_journal_page_last 4357
_journal_paper_doi 10.1039/c2dt12250b
_journal_volume 41
_journal_year 2012
_chemical_formula_sum 'C23 H25 N6 O1.5'
_chemical_formula_weight 409.49
_space_group_IT_number 2
_symmetry_cell_setting triclinic
_symmetry_space_group_name_Hall '-P 1'
_symmetry_space_group_name_H-M 'P -1'
_atom_sites_solution_hydrogens geom
_atom_sites_solution_primary direct
_atom_sites_solution_secondary difmap
_audit_creation_method SHELXL-97
_cell_angle_alpha 82.815(7)
_cell_angle_beta 83.582(7)
_cell_angle_gamma 83.467(6)
_cell_formula_units_Z 4
_cell_length_a 9.9607(14)
_cell_length_b 10.8190(13)
_cell_length_c 18.360(2)
_cell_measurement_reflns_used 49248
_cell_measurement_temperature 100(2)
_cell_measurement_theta_max 25.68
_cell_measurement_theta_min 2.07
_cell_volume 1940.7(4)
_computing_cell_refinement 'HKL2000 (Otwinowski & Minor, 1997)'
_computing_data_collection 'COLLECT (Nonius, 1998)'
_computing_data_reduction 'HKL2000 (Otwinowski & Minor, 1997)'
_computing_molecular_graphics 'SHELXTL (Sheldrick, 1999)'
_computing_publication_material 'SHELXTL (Sheldrick, 1999); PLATON (Spek, 2003)'
_computing_structure_refinement 'SHELXL-97 (Sheldrick, 1997)'
_computing_structure_solution 'SHELXS-97 (Sheldrick, 1997)'
_diffrn_ambient_temperature 100(2)
_diffrn_measured_fraction_theta_full 0.999
_diffrn_measured_fraction_theta_max 0.999
_diffrn_measurement_device_type 'Nonius Kappa-CCD area-detector diffractometer'
_diffrn_measurement_method 'two \f and two \w scans with 2\% steps (346 frames)'
_diffrn_radiation_monochromator graphite
_diffrn_radiation_source 'fine-focus sealed tube'
_diffrn_radiation_type MoK\a
_diffrn_radiation_wavelength 0.71073
_diffrn_reflns_av_R_equivalents 0.0757
_diffrn_reflns_av_sigmaI/netI 0.1149
_diffrn_reflns_limit_h_max 12
_diffrn_reflns_limit_h_min -12
_diffrn_reflns_limit_k_max 13
_diffrn_reflns_limit_k_min -13
_diffrn_reflns_limit_l_max 22
_diffrn_reflns_limit_l_min -22
_diffrn_reflns_number 49248
_diffrn_reflns_theta_full 25.68
_diffrn_reflns_theta_max 25.68
_diffrn_reflns_theta_min 2.07
_diffrn_standards_decay_% 0
_diffrn_standards_interval_time 0
_diffrn_standards_number 0
_exptl_absorpt_coefficient_mu 0.092
_exptl_absorpt_correction_type none
_exptl_crystal_colour colourless
_exptl_crystal_density_diffrn 1.402
_exptl_crystal_density_method 'not measured'
_exptl_crystal_description platelet
_exptl_crystal_F_000 868
_exptl_crystal_size_max 0.24
_exptl_crystal_size_mid 0.20
_exptl_crystal_size_min 0.10
_refine_diff_density_max 0.198
_refine_diff_density_min -0.308
_refine_diff_density_rms 0.054
_refine_ls_extinction_method none
_refine_ls_goodness_of_fit_ref 0.930
_refine_ls_hydrogen_treatment constr
_refine_ls_matrix_type full
_refine_ls_number_parameters 550
_refine_ls_number_reflns 7359
_refine_ls_number_restraints 0
_refine_ls_restrained_S_all 0.930
_refine_ls_R_factor_all 0.1171
_refine_ls_R_factor_gt 0.0516
_refine_ls_shift/su_max 0.000
_refine_ls_shift/su_mean 0.000
_refine_ls_structure_factor_coef Fsqd
_refine_ls_weighting_details 'calc w=1/[\s^2^(Fo^2^)+(0.0493P)^2^] where P=(Fo^2^+2Fc^2^)/3'
_refine_ls_weighting_scheme calc
_refine_ls_wR_factor_gt 0.1036
_refine_ls_wR_factor_ref 0.1232
_reflns_number_gt 4098
_reflns_number_total 7359
_reflns_threshold_expression >2sigma(I)
_cod_data_source_file c2dt12250b.txt
_cod_data_source_block 5
_cod_original_formula_sum 'C23 H25 N6 O1.50'
_cod_database_code 7018656

loop_
_symmetry_equiv_pos_as_xyz
'x, y, z'
'-x, -y, -z'

loop_
_atom_site_label
_atom_site_type_symbol
_atom_site_fract_x
_atom_site_fract_y
_atom_site_fract_z
_atom_site_U_iso_or_equiv
_atom_site_adp_type
_atom_site_occupancy
_atom_site_symmetry_multiplicity
_atom_site_calc_flag
_atom_site_refinement_flags
O1A O 0.82641(18) -0.15883(15) 0.28030(9) 0.0261(4) Uani 1 1 d .
H1A H 0.9173 -0.1589 0.2925 0.031 Uiso 1 1 d R
N1A N 0.6260(2) 0.19323(19) 0.11529(10) 0.0208(5) Uani 1 1 d .
N2A N 0.8080(2) 0.04649(18) 0.06075(10) 0.0200(5) Uani 1 1 d .
N3A N 0.5798(2) -0.02125(18) 0.10041(10) 0.0198(5) Uani 1 1 d .
N4A N 0.6198(2) 0.4217(2) -0.08765(11) 0.0264(5) Uani 1 1 d .
N5A N 0.9274(2) -0.3008(2) -0.02581(12) 0.0290(6) Uani 1 1 d .
N6A N 0.1874(2) 0.0508(2) 0.20295(11) 0.0246(5) Uani 1 1 d .
C1A C 0.7506(3) 0.1788(2) 0.06294(13) 0.0212(6) Uani 1 1 d .
H1E H 0.8191 0.2212 0.0818 0.025 Uiso 1 1 calc R
C2A C 0.6995(3) -0.0267(2) 0.04495(13) 0.0205(6) Uani 1 1 d .
H2A H 0.6676 0.0137 -0.0017 0.025 Uiso 1 1 calc R
C3A C 0.5268(2) 0.1124(2) 0.09693(13) 0.0206(6) Uani 1 1 d .
H3A H 0.5117 0.1391 0.0452 0.025 Uiso 1 1 calc R
C4A C 0.6670(3) 0.1496(2) 0.19021(13) 0.0227(6) Uani 1 1 d .
H4A H 0.5883 0.1574 0.2262 0.027 Uiso 1 1 calc R
H4B H 0.7329 0.2018 0.2018 0.027 Uiso 1 1 calc R
C5A C 0.8509(3) 0.0007(2) 0.13530(13) 0.0222(6) Uani 1 1 d .
H5A H 0.9212 0.0492 0.1457 0.027 Uiso 1 1 calc R
H5B H 0.8885 -0.0862 0.1364 0.027 Uiso 1 1 calc R
C6A C 0.6235(3) -0.0664(2) 0.17522(12) 0.0206(6) Uani 1 1 d .
H6A H 0.6614 -0.1532 0.1763 0.025 Uiso 1 1 calc R
H6B H 0.5450 -0.0622 0.2116 0.025 Uiso 1 1 calc R
C7A C 0.7292(3) 0.0122(2) 0.19508(13) 0.0212(6) Uani 1 1 d .
C8A C 0.7709(3) -0.0304(2) 0.27236(13) 0.0245(6) Uani 1 1 d .
H8A H 0.8378 0.0216 0.2829 0.029 Uiso 1 1 calc R
H8B H 0.6922 -0.0194 0.3081 0.029 Uiso 1 1 calc R
C9A C 0.7297(3) 0.2456(2) -0.01344(13) 0.0204(6) Uani 1 1 d .
C10A C 0.6350(3) 0.3504(2) -0.02290(14) 0.0240(6) Uani 1 1 d .
H10A H 0.5786 0.3725 0.0183 0.029 Uiso 1 1 calc R
C11A C 0.7016(3) 0.3865(2) -0.14588(14) 0.0277(7) Uani 1 1 d .
H11A H 0.6931 0.4339 -0.1913 0.033 Uiso 1 1 calc R
C12A C 0.7979(3) 0.2842(3) -0.14289(14) 0.0290(7) Uani 1 1 d .
H12A H 0.8522 0.2638 -0.1851 0.035 Uiso 1 1 calc R
C13A C 0.8120(3) 0.2124(2) -0.07546(14) 0.0265(6) Uani 1 1 d .
H13A H 0.8760 0.1428 -0.0719 0.032 Uiso 1 1 calc R
C14A C 0.7526(3) -0.1602(2) 0.03164(13) 0.0199(6) Uani 1 1 d .
C15A C 0.8786(3) -0.1868(2) -0.00677(14) 0.0255(6) Uani 1 1 d .
H15A H 0.9329 -0.1216 -0.0203 0.031 Uiso 1 1 calc R
C16A C 0.8479(3) -0.3935(3) -0.00509(14) 0.0277(7) Uani 1 1 d .
H16A H 0.8795 -0.4732 -0.0174 0.033 Uiso 1 1 calc R
C17A C 0.7210(3) -0.3765(2) 0.03374(14) 0.0259(6) Uani 1 1 d .
H17A H 0.6693 -0.4435 0.0475 0.031 Uiso 1 1 calc R
C18A C 0.6728(3) -0.2586(2) 0.05168(13) 0.0247(6) Uani 1 1 d .
H18A H 0.5873 -0.2449 0.0771 0.030 Uiso 1 1 calc R
C19A C 0.3902(3) 0.1342(2) 0.14086(13) 0.0201(6) Uani 1 1 d .
C20A C 0.3118(3) 0.0359(2) 0.16600(13) 0.0228(6) Uani 1 1 d .
H20A H 0.3473 -0.0446 0.1568 0.027 Uiso 1 1 calc R
C21A C 0.1360(3) 0.1682(2) 0.21355(14) 0.0267(6) Uani 1 1 d .
H21A H 0.0499 0.1805 0.2386 0.032 Uiso 1 1 calc R
C22A C 0.2054(3) 0.2717(2) 0.18881(14) 0.0262(6) Uani 1 1 d .
H22A H 0.1659 0.3517 0.1964 0.031 Uiso 1 1 calc R
C23A C 0.3347(3) 0.2543(2) 0.15267(13) 0.0235(6) Uani 1 1 d .
H23A H 0.3838 0.3225 0.1365 0.028 Uiso 1 1 calc R
O1B O 0.09226(17) 0.85433(16) 0.29683(9) 0.0240(4) Uani 1 1 d .
H1B H 0.1161 0.9132 0.2579 0.029 Uiso 1 1 d R
N1B N 0.4770(2) 0.79398(18) 0.39804(10) 0.0204(5) Uani 1 1 d .
N2B N 0.3410(2) 0.80879(19) 0.51943(11) 0.0207(5) Uani 1 1 d .
N3B N 0.3425(2) 0.62184(19) 0.45406(10) 0.0193(5) Uani 1 1 d .
N4B N 0.8388(2) 0.7715(2) 0.49852(12) 0.0281(5) Uani 1 1 d .
N5B N 0.0986(2) 0.6345(2) 0.70075(11) 0.0306(6) Uani 1 1 d .
N6B N 0.4784(2) 0.42100(19) 0.27353(11) 0.0252(5) Uani 1 1 d .
C1B C 0.4640(3) 0.8427(2) 0.47076(13) 0.0209(6) Uani 1 1 d .
H1F H 0.4533 0.9342 0.4604 0.025 Uiso 1 1 calc R
C2B C 0.3406(3) 0.6700(2) 0.52621(13) 0.0208(6) Uani 1 1 d .
H2B H 0.4263 0.6351 0.5457 0.025 Uiso 1 1 calc R
C3B C 0.4700(3) 0.6563(2) 0.41132(13) 0.0202(6) Uani 1 1 d .
H3B H 0.5425 0.6235 0.4426 0.024 Uiso 1 1 calc R
C4B C 0.3586(2) 0.8536(2) 0.35941(13) 0.0204(6) Uani 1 1 d .
H4C H 0.3625 0.8228 0.3118 0.025 Uiso 1 1 calc R
H4D H 0.3628 0.9435 0.3511 0.025 Uiso 1 1 calc R
C5B C 0.2224(3) 0.8691(2) 0.48167(13) 0.0229(6) Uani 1 1 d .
H5C H 0.2234 0.9593 0.4766 0.028 Uiso 1 1 calc R
H5D H 0.1394 0.8484 0.5113 0.028 Uiso 1 1 calc R
C6B C 0.2235(3) 0.6829(2) 0.41644(13) 0.0212(6) Uani 1 1 d .
H6C H 0.1406 0.6616 0.4460 0.025 Uiso 1 1 calc R
H6D H 0.2250 0.6515 0.3691 0.025 Uiso 1 1 calc R
C7B C 0.2242(3) 0.8255(2) 0.40466(13) 0.0203(6) Uani 1 1 d .
C8B C 0.1006(3) 0.8914(2) 0.36873(13) 0.0235(6) Uani 1 1 d .
H8C H 0.0190 0.8725 0.4003 0.028 Uiso 1 1 calc R
H8D H 0.1047 0.9812 0.3642 0.028 Uiso 1 1 calc R
C9B C 0.5931(3) 0.8101(2) 0.50916(13) 0.0216(6) Uani 1 1 d .
C10B C 0.7199(3) 0.7948(2) 0.46885(14) 0.0240(6) Uani 1 1 d .
H10B H 0.7223 0.8012 0.4177 0.029 Uiso 1 1 calc R
C11B C 0.8319(3) 0.7633(2) 0.57270(15) 0.0282(7) Uani 1 1 d .
H11B H 0.9126 0.7466 0.5948 0.034 Uiso 1 1 calc R
C12B C 0.7122(3) 0.7782(2) 0.61768(14) 0.0276(6) Uani 1 1 d .
H12B H 0.7129 0.7723 0.6686 0.033 Uiso 1 1 calc R
C13B C 0.5904(3) 0.8022(2) 0.58579(14) 0.0248(6) Uani 1 1 d .
H13B H 0.5084 0.8127 0.6150 0.030 Uiso 1 1 calc R
C14B C 0.2292(3) 0.6224(2) 0.58195(13) 0.0219(6) Uani 1 1 d .
C15B C 0.1876(3) 0.6790(3) 0.64596(13) 0.0254(6) Uani 1 1 d .
H15B H 0.2238 0.7527 0.6511 0.031 Uiso 1 1 calc R
C16B C 0.0488(3) 0.5276(3) 0.69234(14) 0.0307(7) Uani 1 1 d .
H16B H -0.0117 0.4943 0.7300 0.037 Uiso 1 1 calc R
C17B C 0.0822(3) 0.4642(3) 0.63113(14) 0.0283(7) Uani 1 1 d .
H17B H 0.0444 0.3907 0.6276 0.034 Uiso 1 1 calc R
C18B C 0.1735(3) 0.5126(2) 0.57489(14) 0.0247(6) Uani 1 1 d .
H18B H 0.1972 0.4719 0.5329 0.030 Uiso 1 1 calc R
C19B C 0.5034(3) 0.5941(2) 0.34146(13) 0.0195(6) Uani 1 1 d .
C20B C 0.4435(3) 0.4890(2) 0.33085(13) 0.0227(6) Uani 1 1 d .
H20B H 0.3742 0.4634 0.3658 0.027 Uiso 1 1 calc R
C21B C 0.5784(3) 0.4610(2) 0.22371(14) 0.0252(6) Uani 1 1 d .
H21B H 0.6037 0.4172 0.1831 0.030 Uiso 1 1 calc R
C22B C 0.6457(3) 0.5644(2) 0.22971(13) 0.0237(6) Uani 1 1 d .
H22B H 0.7153 0.5880 0.1943 0.028 Uiso 1 1 calc R
C23B C 0.6074(3) 0.6314(2) 0.28922(13) 0.0227(6) Uani 1 1 d .
H23B H 0.6509 0.7011 0.2943 0.027 Uiso 1 1 calc R
O1 O 1.1204(3) -0.4000(3) -0.13901(18) 0.0468(10) Uani 1 1 d .
H1C H 1.0601 -0.3593 -0.1049 0.056 Uiso 1 1 d R
H1D H 1.1061 -0.3765 -0.1905 0.056 Uiso 1 1 d R

loop_
_atom_site_aniso_label
_atom_site_aniso_U_11
_atom_site_aniso_U_22
_atom_site_aniso_U_33
_atom_site_aniso_U_23
_atom_site_aniso_U_13
_atom_site_aniso_U_12
O1A 0.0236(10) 0.0223(10) 0.0329(10) 0.0010(8) -0.0101(8) -0.0017(8)
N1A 0.0200(12) 0.0244(12) 0.0183(11) -0.0006(9) -0.0037(9) -0.0039(9)
N2A 0.0199(12) 0.0197(11) 0.0208(11) -0.0012(9) -0.0055(9) -0.0012(9)
N3A 0.0188(12) 0.0211(12) 0.0185(11) -0.0018(9) -0.0009(9) 0.0006(9)
N4A 0.0281(13) 0.0243(12) 0.0267(12) 0.0004(10) -0.0037(11) -0.0051(10)
N5A 0.0288(14) 0.0271(13) 0.0298(13) -0.0039(10) -0.0018(11) 0.0019(11)
N6A 0.0196(12) 0.0299(13) 0.0234(11) -0.0005(10) -0.0002(10) -0.0030(10)
C1A 0.0197(14) 0.0218(14) 0.0222(13) -0.0013(11) -0.0044(11) -0.0018(11)
C2A 0.0180(14) 0.0228(14) 0.0210(13) -0.0010(11) -0.0020(11) -0.0043(11)
C3A 0.0185(14) 0.0197(13) 0.0229(13) -0.0006(11) -0.0024(11) -0.0009(11)
C4A 0.0229(15) 0.0244(14) 0.0208(13) -0.0036(11) -0.0033(11) -0.0007(12)
C5A 0.0179(14) 0.0262(15) 0.0228(13) -0.0016(11) -0.0064(11) -0.0015(12)
C6A 0.0218(14) 0.0205(14) 0.0193(13) -0.0019(11) -0.0031(11) -0.0008(11)
C7A 0.0218(15) 0.0218(14) 0.0202(13) -0.0023(11) -0.0042(11) -0.0009(11)
C8A 0.0243(15) 0.0239(15) 0.0255(14) -0.0006(12) -0.0064(12) -0.0018(12)
C9A 0.0203(14) 0.0190(14) 0.0221(13) 0.0006(11) -0.0032(11) -0.0055(11)
C10A 0.0249(15) 0.0225(14) 0.0249(14) -0.0010(12) -0.0020(12) -0.0054(12)
C11A 0.0314(17) 0.0284(15) 0.0223(14) 0.0018(12) -0.0036(13) -0.0027(13)
C12A 0.0311(17) 0.0331(16) 0.0214(14) -0.0029(12) 0.0022(12) -0.0028(13)
C13A 0.0274(16) 0.0227(15) 0.0294(15) -0.0032(12) -0.0023(13) -0.0032(12)
C14A 0.0215(14) 0.0203(14) 0.0179(12) -0.0022(10) -0.0030(11) -0.0002(11)
C15A 0.0215(15) 0.0266(15) 0.0286(14) -0.0030(12) -0.0043(12) -0.0024(12)
C16A 0.0327(17) 0.0239(15) 0.0264(14) -0.0054(12) -0.0060(13) 0.0037(13)
C17A 0.0267(16) 0.0235(15) 0.0285(14) -0.0037(12) -0.0051(13) -0.0038(12)
C18A 0.0259(15) 0.0265(15) 0.0217(13) -0.0027(11) -0.0040(12) -0.0011(12)
C19A 0.0168(14) 0.0239(14) 0.0195(13) -0.0003(11) -0.0036(11) -0.0021(11)
C20A 0.0201(15) 0.0253(15) 0.0227(13) -0.0040(11) -0.0015(12) 0.0000(12)
C21A 0.0232(15) 0.0315(16) 0.0250(14) -0.0046(12) -0.0031(12) 0.0016(13)
C22A 0.0266(16) 0.0224(15) 0.0291(15) -0.0046(12) -0.0037(13) 0.0030(12)
C23A 0.0229(15) 0.0225(15) 0.0247(14) -0.0008(11) -0.0032(12) -0.0023(12)
O1B 0.0261(10) 0.0251(10) 0.0208(9) -0.0003(8) -0.0059(8) -0.0025(8)
N1B 0.0246(12) 0.0165(11) 0.0208(11) -0.0017(9) -0.0070(10) -0.0014(9)
N2B 0.0201(12) 0.0198(11) 0.0218(11) 0.0010(9) -0.0051(9) -0.0014(9)
N3B 0.0163(11) 0.0225(12) 0.0188(11) -0.0016(9) -0.0018(9) -0.0013(9)
N4B 0.0245(13) 0.0276(13) 0.0327(13) 0.0002(10) -0.0073(10) -0.0049(10)
N5B 0.0287(14) 0.0361(14) 0.0240(12) -0.0022(11) 0.0004(10) 0.0044(11)
N6B 0.0288(14) 0.0216(12) 0.0260(12) -0.0054(10) -0.0062(10) 0.0003(10)
C1B 0.0223(15) 0.0185(14) 0.0218(13) -0.0032(11) -0.0028(11) -0.0007(11)
C2B 0.0238(15) 0.0184(14) 0.0203(13) -0.0021(11) -0.0033(11) -0.0017(11)
C3B 0.0198(14) 0.0178(13) 0.0225(13) 0.0000(11) -0.0032(11) -0.0016(11)
C4B 0.0203(14) 0.0190(14) 0.0215(13) -0.0001(11) -0.0035(11) -0.0011(11)
C5B 0.0230(15) 0.0217(14) 0.0232(13) 0.0001(11) -0.0048(12) 0.0010(12)
C6B 0.0190(14) 0.0226(14) 0.0221(13) -0.0025(11) -0.0024(11) -0.0016(11)
C7B 0.0207(14) 0.0216(14) 0.0189(13) -0.0008(11) -0.0040(11) -0.0027(11)
C8B 0.0242(15) 0.0237(14) 0.0218(13) -0.0010(11) -0.0034(12) -0.0003(12)
C9B 0.0239(15) 0.0178(13) 0.0237(13) -0.0019(11) -0.0047(12) -0.0034(11)
C10B 0.0239(15) 0.0232(14) 0.0258(14) -0.0022(11) -0.0052(12) -0.0037(12)
C11B 0.0285(17) 0.0230(15) 0.0348(16) 0.0008(13) -0.0128(13) -0.0048(13)
C12B 0.0323(17) 0.0281(15) 0.0242(14) -0.0001(12) -0.0109(13) -0.0060(13)
C13B 0.0304(16) 0.0199(14) 0.0248(14) -0.0020(11) -0.0028(12) -0.0060(12)
C14B 0.0199(14) 0.0212(14) 0.0232(13) 0.0001(11) -0.0027(11) 0.0013(11)
C15B 0.0253(15) 0.0267(15) 0.0234(14) -0.0022(12) -0.0047(12) 0.0026(12)
C16B 0.0252(16) 0.0358(17) 0.0272(15) 0.0052(13) 0.0011(12) 0.0001(14)
C17B 0.0231(15) 0.0302(16) 0.0299(15) 0.0043(13) -0.0024(12) -0.0046(12)
C18B 0.0222(15) 0.0261(15) 0.0243(14) 0.0013(12) -0.0034(12) 0.0004(12)
C19B 0.0205(14) 0.0171(13) 0.0214(13) -0.0026(11) -0.0051(11) -0.0001(11)
C20B 0.0221(15) 0.0250(15) 0.0206(13) -0.0017(11) -0.0030(11) -0.0014(12)
C21B 0.0297(16) 0.0235(15) 0.0214(14) -0.0022(11) -0.0033(12) 0.0023(12)
C22B 0.0231(15) 0.0242(15) 0.0220(13) 0.0014(12) -0.0028(11) 0.0011(12)
C23B 0.0226(15) 0.0204(14) 0.0254(14) -0.0005(11) -0.0056(12) -0.0023(12)
O1 0.045(2) 0.062(3) 0.0302(18) -0.0089(17) 0.0003(17) 0.0061(19)

loop_
_atom_type_symbol
_atom_type_description
_atom_type_scat_dispersion_real
_atom_type_scat_dispersion_imag
_atom_type_scat_source
C C 0.0033 0.0016 'International Tables Vol C Tables 4.2.6.8 and 6.1.1.4'
H H 0.0000 0.0000 'International Tables Vol C Tables 4.2.6.8 and 6.1.1.4'
N N 0.0061 0.0033 'International Tables Vol C Tables 4.2.6.8 and 6.1.1.4'
O O 0.0106 0.0060 'International Tables Vol C Tables 4.2.6.8 and 6.1.1.4'

loop_
_geom_angle_atom_site_label_1
_geom_angle_atom_site_label_2
_geom_angle_atom_site_label_3
_geom_angle
C8A O1A H1A 106.1
C3A N1A C4A 109.63(19)
C3A N1A C1A 108.50(19)
C4A N1A C1A 106.84(18)
C1A N2A C2A 108.34(19)
C1A N2A C5A 106.84(19)
C2A N2A C5A 109.61(19)
C3A N3A C2A 105.42(18)
C3A N3A C6A 109.98(19)
C2A N3A C6A 109.43(18)
C11A N4A C10A 116.1(2)
C16A N5A C15A 116.7(2)
C21A N6A C20A 117.3(2)
N2A C1A N1A 113.1(2)
N2A C1A C9A 112.3(2)
N1A C1A C9A 112.11(19)
N2A C1A H1E 106.2
N1A C1A H1E 106.2
C9A C1A H1E 106.2
N3A C2A N2A 113.0(2)
N3A C2A C14A 112.4(2)
N2A C2A C14A 112.4(2)
N3A C2A H2A 106.1
N2A C2A H2A 106.1
C14A C2A H2A 106.1
N3A C3A N1A 113.07(19)
N3A C3A C19A 113.1(2)
N1A C3A C19A 112.0(2)
N3A C3A H3A 106.0
N1A C3A H3A 106.0
C19A C3A H3A 106.0
N1A C4A C7A 110.87(19)
N1A C4A H4A 109.5
C7A C4A H4A 109.5
N1A C4A H4B 109.5
C7A C4A H4B 109.5
H4A C4A H4B 108.1
N2A C5A C7A 110.79(19)
N2A C5A H5A 109.5
C7A C5A H5A 109.5
N2A C5A H5B 109.5
C7A C5A H5B 109.5
H5A C5A H5B 108.1
N3A C6A C7A 111.34(19)
N3A C6A H6A 109.4
C7A C6A H6A 109.4
N3A C6A H6B 109.4
C7A C6A H6B 109.4
H6A C6A H6B 108.0
C8A C7A C6A 111.7(2)
C8A C7A C4A 110.0(2)
C6A C7A C4A 107.8(2)
C8A C7A C5A 112.0(2)
C6A C7A C5A 106.5(2)
C4A C7A C5A 108.7(2)
O1A C8A C7A 112.1(2)
O1A C8A H8A 109.2
C7A C8A H8A 109.2
O1A C8A H8B 109.2
C7A C8A H8B 109.2
H8A C8A H8B 107.9
C13A C9A C10A 117.3(2)
C13A C9A C1A 121.5(2)
C10A C9A C1A 121.0(2)
N4A C10A C9A 124.5(2)
N4A C10A H10A 117.8
C9A C10A H10A 117.8
N4A C11A C12A 124.2(2)
N4A C11A H11A 117.9
C12A C11A H11A 117.9
C11A C12A C13A 118.6(3)
C11A C12A H12A 120.7
C13A C12A H12A 120.7
C9A C13A C12A 119.3(2)
C9A C13A H13A 120.4
C12A C13A H13A 120.4
C15A C14A C18A 117.2(2)
C15A C14A C2A 121.1(2)
C18A C14A C2A 121.5(2)
N5A C15A C14A 124.4(3)
N5A C15A H15A 117.8
C14A C15A H15A 117.8
N5A C16A C17A 123.2(3)
N5A C16A H16A 118.4
C17A C16A H16A 118.4
C18A C17A C16A 118.8(3)
C18A C17A H17A 120.6
C16A C17A H17A 120.6
C17A C18A C14A 119.7(3)
C17A C18A H18A 120.2
C14A C18A H18A 120.2
C23A C19A C20A 117.8(2)
C23A C19A C3A 120.7(2)
C20A C19A C3A 121.3(2)
N6A C20A C19A 123.7(2)
N6A C20A H20A 118.2
C19A C20A H20A 118.2
N6A C21A C22A 122.9(3)
N6A C21A H21A 118.6
C22A C21A H21A 118.6
C21A C22A C23A 119.1(2)
C21A C22A H22A 120.5
C23A C22A H22A 120.5
C22A C23A C19A 119.2(3)
C22A C23A H23A 120.4
C19A C23A H23A 120.4
C8B O1B H1B 114.5
C1B N1B C4B 106.86(19)
C1B N1B C3B 107.96(18)
C4B N1B C3B 109.37(19)
C5B N2B C1B 106.56(17)
C5B N2B C2B 109.4(2)
C1B N2B C2B 108.02(19)
C3B N3B C2B 105.77(19)
C3B N3B C6B 110.36(18)
C2B N3B C6B 109.38(19)
C10B N4B C11B 116.2(2)
C16B N5B C15B 116.6(2)
C21B N6B C20B 116.1(2)
N1B C1B N2B 113.9(2)
N1B C1B C9B 111.9(2)
N2B C1B C9B 112.35(19)
N1B C1B H1F 106.0
N2B C1B H1F 106.0
C9B C1B H1F 106.0
N3B C2B N2B 112.82(18)
N3B C2B C14B 112.5(2)
N2B C2B C14B 112.9(2)
N3B C2B H2B 105.9
N2B C2B H2B 105.9
C14B C2B H2B 105.9
N3B C3B N1B 112.9(2)
N3B C3B C19B 113.5(2)
N1B C3B C19B 112.35(19)
N3B C3B H3B 105.8
N1B C3B H3B 105.8
C19B C3B H3B 105.8
N1B C4B C7B 111.22(18)
N1B C4B H4C 109.4
C7B C4B H4C 109.4
N1B C4B H4D 109.4
C7B C4B H4D 109.4
H4C C4B H4D 108.0
N2B C5B C7B 111.2(2)
N2B C5B H5C 109.4
C7B C5B H5C 109.4
N2B C5B H5D 109.4
C7B C5B H5D 109.4
H5C C5B H5D 108.0
N3B C6B C7B 111.4(2)
N3B C6B H6C 109.4
C7B C6B H6C 109.4
N3B C6B H6D 109.4
C7B C6B H6D 109.4
H6C C6B H6D 108.0
C8B C7B C6B 112.7(2)
C8B C7B C4B 112.66(19)
C6B C7B C4B 107.1(2)
C8B C7B C5B 108.5(2)
C6B C7B C5B 106.73(19)
C4B C7B C5B 108.9(2)
O1B C8B C7B 112.5(2)
O1B C8B H8C 109.1
C7B C8B H8C 109.1
O1B C8B H8D 109.1
C7B C8B H8D 109.1
H8C C8B H8D 107.8
C10B C9B C13B 117.3(2)
C10B C9B C1B 121.1(2)
C13B C9B C1B 121.4(2)
N4B C10B C9B 124.7(2)
N4B C10B H10B 117.6
C9B C10B H10B 117.6
N4B C11B C12B 123.8(2)
N4B C11B H11B 118.1
C12B C11B H11B 118.1
C11B C12B C13B 119.0(2)
C11B C12B H12B 120.5
C13B C12B H12B 120.5
C12B C13B C9B 119.0(3)
C12B C13B H13B 120.5
C9B C13B H13B 120.5
C18B C14B C15B 117.1(3)
C18B C14B C2B 121.1(2)
C15B C14B C2B 121.5(2)
N5B C15B C14B 124.4(3)
N5B C15B H15B 117.8
C14B C15B H15B 117.8
N5B C16B C17B 123.8(3)
N5B C16B H16B 118.1
C17B C16B H16B 118.1
C16B C17B C18B 118.6(3)
C16B C17B H17B 120.7
C18B C17B H17B 120.7
C17B C18B C14B 119.5(3)
C17B C18B H18B 120.3
C14B C18B H18B 120.3
C20B C19B C23B 117.3(2)
C20B C19B C3B 121.6(2)
C23B C19B C3B 120.6(2)
N6B C20B C19B 124.8(3)
N6B C20B H20B 117.6
C19B C20B H20B 117.6
N6B C21B C22B 123.5(2)
N6B C21B H21B 118.2
C22B C21B H21B 118.2
C23B C22B C21B 118.7(3)
C23B C22B H22B 120.6
C21B C22B H22B 120.6
C22B C23B C19B 119.5(3)
C22B C23B H23B 120.2
C19B C23B H23B 120.2
H1C O1 H1D 116.0

loop_
_geom_bond_atom_site_label_1
_geom_bond_atom_site_label_2
_geom_bond_distance
O1A C8A 1.431(3)
O1A H1A 0.9561
N1A C3A 1.483(3)
N1A C4A 1.484(3)
N1A C1A 1.488(3)
N2A C1A 1.484(3)
N2A C2A 1.484(3)
N2A C5A 1.488(3)
N3A C3A 1.478(3)
N3A C2A 1.480(3)
N3A C6A 1.494(3)
N4A C11A 1.338(3)
N4A C10A 1.348(3)
N5A C16A 1.340(3)
N5A C15A 1.346(3)
N6A C21A 1.343(3)
N6A C20A 1.348(3)
C1A C9A 1.520(3)
C1A H1E 0.9800
C2A C14A 1.520(3)
C2A H2A 0.9800
C3A C19A 1.512(3)
C3A H3A 0.9800
C4A C7A 1.539(3)
C4A H4A 0.9700
C4A H4B 0.9700
C5A C7A 1.547(3)
C5A H5A 0.9700
C5A H5B 0.9700
C6A C7A 1.527(3)
C6A H6A 0.9700
C6A H6B 0.9700
C7A C8A 1.524(3)
C8A H8A 0.9700
C8A H8B 0.9700
C9A C13A 1.387(4)
C9A C10A 1.396(3)
C10A H10A 0.9300
C11A C12A 1.378(4)
C11A H11A 0.9300
C12A C13A 1.389(3)
C12A H12A 0.9300
C13A H13A 0.9300
C14A C15A 1.387(4)
C14A C18A 1.390(4)
C15A H15A 0.9300
C16A C17A 1.385(4)
C16A H16A 0.9300
C17A C18A 1.378(4)
C17A H17A 0.9300
C18A H18A 0.9300
C19A C23A 1.387(3)
C19A C20A 1.393(3)
C20A H20A 0.9300
C21A C22A 1.385(4)
C21A H21A 0.9300
C22A C23A 1.385(4)
C22A H22A 0.9300
C23A H23A 0.9300
O1B C8B 1.440(3)
O1B H1B 0.9243
N1B C1B 1.483(3)
N1B C4B 1.486(3)
N1B C3B 1.487(3)
N2B C5B 1.482(3)
N2B C1B 1.486(3)
N2B C2B 1.492(3)
N3B C3B 1.477(3)
N3B C2B 1.480(3)
N3B C6B 1.486(3)
N4B C10B 1.344(3)
N4B C11B 1.348(3)
N5B C16B 1.342(4)
N5B C15B 1.344(3)
N6B C21B 1.346(3)
N6B C20B 1.350(3)
C1B C9B 1.520(3)
C1B H1F 0.9800
C2B C14B 1.513(3)
C2B H2B 0.9800
C3B C19B 1.509(3)
C3B H3B 0.9800
C4B C7B 1.535(3)
C4B H4C 0.9700
C4B H4D 0.9700
C5B C7B 1.543(3)
C5B H5C 0.9700
C5B H5D 0.9700
C6B C7B 1.532(3)
C6B H6C 0.9700
C6B H6D 0.9700
C7B C8B 1.525(3)
C8B H8C 0.9700
C8B H8D 0.9700
C9B C10B 1.395(4)
C9B C13B 1.396(3)
C10B H10B 0.9300
C11B C12B 1.378(4)
C11B H11B 0.9300
C12B C13B 1.390(4)
C12B H12B 0.9300
C13B H13B 0.9300
C14B C18B 1.393(4)
C14B C15B 1.394(4)
C15B H15B 0.9300
C16B C17B 1.378(4)
C16B H16B 0.9300
C17B C18B 1.389(4)
C17B H17B 0.9300
C18B H18B 0.9300
C19B C20B 1.386(4)
C19B C23B 1.391(3)
C20B H20B 0.9300
C21B C22B 1.390(4)
C21B H21B 0.9300
C22B C23B 1.381(3)
C22B H22B 0.9300
C23B H23B 0.9300
O1 H1C 0.9342
O1 H1D 0.9700

loop_
_geom_hbond_atom_site_label_D
_geom_hbond_atom_site_label_H
_geom_hbond_atom_site_label_A
_geom_hbond_distance_DH
_geom_hbond_distance_HA
_geom_hbond_distance_DA
_geom_hbond_angle_DHA
_geom_hbond_site_symmetry_A
O1A H1A O1B 0.96 1.78 2.720(2) 168.7 1_645
O1B H1B N6A 0.92 1.86 2.751(3) 162.1 1_565
O1 H1C N5A 0.93 1.97 2.892(4) 170.8 .
O1 H1D N5B 0.97 1.99 2.948(4) 167.2 1_644
